data_4108980
loop_
_publ_author_name
'Masato Ito'
'Ayaka Sakaguchi'
'Chika Kobayashi'
'Takao Ikariya'

_publ_section_title
;
 Chemoselective Hydrogenation of Imides Catalyzed by Cp*Ru(PN) Complexes
 and Its Application to the Asymmetric Synthesis of Paroxetine
;
_journal_name_full 'Journal of the American Chemical Society'
_journal_page_first 290
_journal_page_last 291
_journal_paper_doi 10.1021/ja067777y
_journal_volume 129
_journal_year 2007
_chemical_absolute_configuration 'CHOOSE rm ad rmad syn or unk'
_chemical_formula_moiety 'C18 H16 F N O3 '
_chemical_formula_sum 'C18 H16 F N O3'
_chemical_formula_weight 313.33
_space_group_IT_number 19
_symmetry_cell_setting orthorhombic
_symmetry_Int_Tables_number 19
_symmetry_space_group_name_Hall 'P 2ac 2ab'
_symmetry_space_group_name_H-M 'P 21 21 21'
_cell_angle_alpha 90
_cell_angle_beta 90
_cell_angle_gamma 90
_cell_formula_units_Z 4
_cell_length_a 6.769(5)
_cell_length_b 8.058(6)
_cell_length_c 28.09(2)
_cell_measurement_reflns_used 4782
_cell_measurement_temperature 193.1
_cell_measurement_theta_max 30.5
_cell_measurement_theta_min 2.5
_cell_volume 1532.2(19)
_computing_cell_refinement CrystalClear
_computing_data_collection CrystalClear
_computing_data_reduction CrystalStructure
_computing_publication_material 'CrystalStructure 3.6.0'
_computing_structure_refinement CRYSTALS
_computing_structure_solution SIR92
_diffrn_detector_area_resol_mean 7.31
_diffrn_measured_fraction_theta_full 0.9923
_diffrn_measured_fraction_theta_max 0.9509
_diffrn_measurement_device_type 'Rigaku Saturn'
_diffrn_measurement_method \w
_diffrn_radiation_type 'Mo K\a'
_diffrn_radiation_wavelength 0.7107
_diffrn_reflns_av_R_equivalents 0.059
_diffrn_reflns_limit_h_max 8
_diffrn_reflns_limit_h_min -9
_diffrn_reflns_limit_k_max 11
_diffrn_reflns_limit_k_min -11
_diffrn_reflns_limit_l_max 38
_diffrn_reflns_limit_l_min -38
_diffrn_reflns_number 16605
_diffrn_reflns_theta_full 27.50
_diffrn_reflns_theta_max 30.67
_exptl_absorpt_coefficient_mu 0.101
_exptl_absorpt_correction_T_max 0.961
_exptl_absorpt_correction_T_min 0.804
_exptl_absorpt_correction_type multi-scan
_exptl_absorpt_process_details 'Jacobson, R. (1998) Private communication'
_exptl_crystal_colour colorless
_exptl_crystal_density_diffrn 1.358
_exptl_crystal_description block
_exptl_crystal_F_000 656.00
_exptl_crystal_size_max 0.70
_exptl_crystal_size_mid 0.50
_exptl_crystal_size_min 0.40
_refine_diff_density_max 0.39
_refine_diff_density_min -0.35
_refine_ls_abs_structure_details 'Flack, H. D. (1983), Acta Cryst. A39, 876-881.  1777 Friedel Pairs'
_refine_ls_abs_structure_Flack -0.2(15)
_refine_ls_extinction_method none
_refine_ls_goodness_of_fit_ref 1.012
_refine_ls_hydrogen_treatment refall
_refine_ls_number_parameters 225
_refine_ls_number_reflns 3503
_refine_ls_R_factor_gt 0.0430
_refine_ls_shift/su_max 0.0000
_refine_ls_structure_factor_coef Fsqd
_refine_ls_weighting_details 'w = 1/[0.0007Fo^2^ + 0.6000\s(Fo^2^)]/(4Fo^2^)'
_refine_ls_weighting_scheme calc
_refine_ls_wR_factor_ref 0.1230
_reflns_number_gt 2189
_reflns_number_total 4410
_reflns_threshold_expression F^2^>2.0\s(F^2^)
_cod_data_source_file ja067777ysi20061031_071331.cif
_cod_data_source_block '__piperidinone'
_cod_original_cell_volume 1531.9(19)
_cod_original_formula_sum 'C18 H16 F N O3 '
_cod_database_code 4108980

loop_
_symmetry_equiv_pos_site_id
_symmetry_equiv_pos_as_xyz
1 +X,+Y,+Z
2 1/2+X,1/2-Y,-Z
3 -X,1/2+Y,1/2-Z
4 1/2-X,-Y,1/2+Z

loop_
_atom_site_label
_atom_site_type_symbol
_atom_site_fract_x
_atom_site_fract_y
_atom_site_fract_z
_atom_site_U_iso_or_equiv
_atom_site_adp_type
_atom_site_occupancy
_atom_site_symmetry_multiplicity
_atom_site_calc_flag
_atom_site_refinement_flags
F(1) F 0.0472(3) 0.7883(3) 0.34615(5) 0.0882(6) Uani 1.00 1 d .
O(1) O 0.9201(2) 0.7565(2) 0.11466(6) 0.0525(5) Uani 1.00 1 d .
O(2) O 1.2077(2) 0.3887(2) -0.00957(5) 0.0547(5) Uani 1.00 1 d .
O(3) O 1.0457(2) 0.4486(2) -0.08068(5) 0.0542(5) Uani 1.00 1 d .
N(1) N 0.6612(2) 0.5991(2) 0.08914(6) 0.0382(5) Uani 1.00 1 d .
C(1) C 0.7552(3) 0.6955(3) 0.12185(8) 0.0405(6) Uani 1.00 1 d .
C(2) C 0.6538(3) 0.7255(3) 0.16915(8) 0.0465(7) Uani 1.00 1 d .
C(3) C 0.4292(3) 0.7107(3) 0.16839(8) 0.0437(7) Uani 1.00 1 d .
C(4) C 0.3776(3) 0.5473(3) 0.14451(8) 0.0466(7) Uani 1.00 1 d .
C(5) C 0.4551(3) 0.5394(3) 0.09390(8) 0.0460(6) Uani 1.00 1 d .
C(6) C 0.3321(3) 0.7316(3) 0.21698(8) 0.0424(6) Uani 1.00 1 d .
C(7) C 0.1568(4) 0.8203(4) 0.22030(8) 0.0540(8) Uani 1.00 1 d .
C(8) C 0.0593(4) 0.8404(4) 0.26330(9) 0.0615(9) Uani 1.00 1 d .
C(9) C 0.1415(4) 0.7708(4) 0.30308(8) 0.0550(8) Uani 1.00 1 d .
C(10) C 0.3151(4) 0.6826(3) 0.30217(9) 0.0537(8) Uani 1.00 1 d .
C(11) C 0.4089(4) 0.6638(3) 0.25852(8) 0.0500(7) Uani 1.00 1 d .
C(12) C 0.7565(3) 0.5660(3) 0.04375(7) 0.0371(6) Uani 1.00 1 d .
C(13) C 0.9448(3) 0.4928(3) 0.04370(7) 0.0381(6) Uani 1.00 1 d .
C(14) C 1.0259(3) 0.4607(3) -0.00014(8) 0.0387(6) Uani 1.00 1 d .
C(15) C 0.9293(3) 0.4957(3) -0.04226(7) 0.0380(6) Uani 1.00 1 d .
C(16) C 0.7442(3) 0.5673(3) -0.04280(8) 0.0417(6) Uani 1.00 1 d .
C(17) C 0.6589(3) 0.6027(3) 0.00161(8) 0.0418(6) Uani 1.00 1 d .
C(18) C 1.2307(4) 0.4008(4) -0.05992(8) 0.0522(7) Uani 1.00 1 d .
H(1) H 0.6874 0.8339 0.1797 0.056 Uiso 1.00 1 c R
H(2) H 0.7023 0.6460 0.1912 0.056 Uiso 1.00 1 c R
H(3) H 0.3809 0.7968 0.1484 0.052 Uiso 1.00 1 c R
H(4) H 0.2380 0.5349 0.1444 0.056 Uiso 1.00 1 c R
H(5) H 0.4354 0.4598 0.1624 0.056 Uiso 1.00 1 c R
H(6) H 0.4492 0.4277 0.0832 0.055 Uiso 1.00 1 c R
H(7) H 0.3729 0.6067 0.0745 0.055 Uiso 1.00 1 c R
H(8) H 0.1019 0.8662 0.1921 0.065 Uiso 1.00 1 c R
H(9) H -0.0602 0.9018 0.2654 0.074 Uiso 1.00 1 c R
H(10) H 0.3675 0.6365 0.3306 0.064 Uiso 1.00 1 c R
H(11) H 0.5281 0.6019 0.2567 0.060 Uiso 1.00 1 c R
H(12) H 1.0131 0.4682 0.0724 0.045 Uiso 1.00 1 c R
H(13) H 0.6781 0.5907 -0.0719 0.050 Uiso 1.00 1 c R
H(14) H 0.5328 0.6542 0.0030 0.050 Uiso 1.00 1 c R
H(15) H 1.2697 0.2963 -0.0724 0.063 Uiso 1.00 1 c R
H(16) H 1.3283 0.4815 -0.0673 0.063 Uiso 1.00 1 c R

loop_
_atom_site_aniso_label
_atom_site_aniso_U_11
_atom_site_aniso_U_22
_atom_site_aniso_U_33
_atom_site_aniso_U_12
_atom_site_aniso_U_13
_atom_site_aniso_U_23
F(1) 0.0928(13) 0.132(2) 0.0401(9) 0.0308(13) 0.0160(9) -0.0124(9)
O(1) 0.0389(9) 0.0684(11) 0.0501(10) -0.0174(9) 0.0042(8) -0.0015(9)
O(2) 0.0379(9) 0.0833(13) 0.0429(10) 0.0194(9) 0.0042(7) 0.0031(9)
O(3) 0.0406(9) 0.0837(12) 0.0384(9) 0.0096(10) 0.0023(8) -0.0027(9)
N(1) 0.0264(9) 0.0521(11) 0.0361(10) -0.0061(9) 0.0012(8) -0.0008(9)
C(1) 0.0319(11) 0.051(1) 0.0385(12) -0.0048(11) 0.0009(9) 0.0036(10)
C(2) 0.0379(12) 0.057(2) 0.0442(13) -0.0098(12) 0.0023(10) -0.0064(12)
C(3) 0.0388(12) 0.053(1) 0.0395(12) 0.0011(11) 0.0022(10) 0.0032(11)
C(4) 0.0341(12) 0.059(2) 0.0464(13) -0.0101(12) 0.0059(10) -0.0012(12)
C(5) 0.0313(11) 0.061(2) 0.0462(13) -0.0113(12) 0.0052(10) -0.0057(11)
C(6) 0.0362(12) 0.053(1) 0.0383(12) -0.0044(11) -0.0004(10) 0.0014(11)
C(7) 0.044(1) 0.079(2) 0.0388(13) 0.006(1) -0.0051(11) -0.0029(13)
C(8) 0.049(2) 0.087(2) 0.049(2) 0.017(2) 0.0008(12) -0.010(1)
C(9) 0.061(2) 0.066(2) 0.0378(13) 0.004(2) 0.0089(12) -0.0105(13)
C(10) 0.066(2) 0.058(2) 0.0374(13) 0.007(1) 0.0024(13) 0.0024(12)
C(11) 0.045(1) 0.059(2) 0.046(1) 0.0116(12) 0.0025(11) 0.0002(12)
C(12) 0.0279(10) 0.0473(13) 0.0362(11) -0.0049(10) 0.0018(9) 0.0014(10)
C(13) 0.0290(11) 0.0499(13) 0.0354(11) -0.0011(10) -0.0035(9) 0.0052(10)
C(14) 0.0284(10) 0.0488(12) 0.0389(11) 0.0024(9) 0.0011(10) 0.0051(11)
C(15) 0.0332(11) 0.0472(13) 0.0337(11) -0.0030(10) 0.0028(10) 0.0013(10)
C(16) 0.0325(11) 0.056(1) 0.0368(12) 0.0024(11) -0.0046(10) 0.0063(11)
C(17) 0.0272(10) 0.056(1) 0.0422(12) 0.0005(10) -0.0010(10) 0.0063(11)
C(18) 0.045(1) 0.063(2) 0.049(1) 0.0118(13) 0.0030(11) 0.0074(12)

loop_
_atom_type_symbol
_atom_type_description
_atom_type_scat_dispersion_real
_atom_type_scat_dispersion_imag
_atom_type_scat_source
C C 0.003 0.002
;
International Tables for Crystallography
(1992, Vol. C, Tables 4.2.6.8 and 6.1.1.4)
;
H H 0.000 0.000
;
International Tables for Crystallography
(1992, Vol. C, Table 6.1.1.4)
;
F F 0.017 0.010
;
International Tables for Crystallography
(1992, Vol. C, Tables 4.2.6.8 and 6.1.1.4)
;
N N 0.006 0.003
;
International Tables for Crystallography
(1992, Vol. C, Tables 4.2.6.8 and 6.1.1.4)
;
O O 0.011 0.006
;
International Tables for Crystallography
(1992, Vol. C, Tables 4.2.6.8 and 6.1.1.4)
;

loop_
_geom_angle_atom_site_label_1
_geom_angle_atom_site_label_2
_geom_angle_atom_site_label_3
_geom_angle
F(1) C(9) C(8) 119.2(2)
F(1) C(9) C(10) 117.8(2)
O(1) C(1) N(1) 122.6(2)
O(1) C(1) C(2) 119.3(2)
O(2) C(14) C(13) 127.2(2)
O(2) C(14) C(15) 110.0(2)
C(18) O(2) C(14) 104.9(2)
O(2) C(18) O(3) 109.1(2)
O(3) C(15) C(14) 109.9(2)
O(3) C(15) C(16) 128.4(2)
C(18) O(3) C(15) 104.7(2)
N(1) C(1) C(2) 118.1(2)
C(12) N(1) C(1) 119.3(2)
C(5) N(1) C(1) 124.4(2)
C(12) N(1) C(5) 115.9(2)
N(1) C(5) C(4) 113.4(2)
N(1) C(12) C(13) 118.8(2)
N(1) C(12) C(17) 119.8(2)
C(1) C(2) C(3) 115.3(2)
C(2) C(3) C(4) 107.7(2)
C(2) C(3) C(6) 114.1(2)
C(3) C(4) C(5) 111.7(2)
C(6) C(3) C(4) 113.1(2)
C(3) C(6) C(11) 123.2(2)
C(3) C(6) C(7) 119.0(2)
C(6) C(7) C(8) 121.7(2)
C(11) C(6) C(7) 117.8(2)
C(6) C(11) C(10) 121.8(2)
C(7) C(8) C(9) 118.0(3)
C(8) C(9) C(10) 123.0(2)
C(9) C(10) C(11) 117.6(2)
C(12) C(13) C(14) 116.3(2)
C(17) C(12) C(13) 121.4(2)
C(12) C(17) C(16) 121.2(2)
C(13) C(14) C(15) 122.7(2)
C(14) C(15) C(16) 121.7(2)
C(15) C(16) C(17) 116.7(2)
O(2) C(18) H(15) 109.6574
O(2) C(18) H(16) 109.7635
O(3) C(18) H(15) 109.3085
O(3) C(18) H(16) 109.5798
N(1) C(5) H(6) 108.5876
N(1) C(5) H(7) 108.3475
C(1) C(2) H(1) 108.2005
C(1) C(2) H(2) 107.9282
H(1) C(2) C(3) 108.3788
H(2) C(2) C(3) 107.5085
C(2) C(3) H(3) 107.1103
H(2) C(2) H(1) 109.4576
H(3) C(3) C(4) 107.0710
C(3) C(4) H(4) 108.7226
C(3) C(4) H(5) 108.3584
H(3) C(3) C(6) 107.4227
H(4) C(4) C(5) 109.6976
H(5) C(4) C(5) 108.8188
C(4) C(5) H(6) 108.8126
C(4) C(5) H(7) 108.1961
H(5) C(4) H(4) 109.4667
H(7) C(5) H(6) 109.4631
C(6) C(7) H(8) 118.6178
C(6) C(11) H(11) 118.5844
C(7) C(8) H(9) 121.3534
H(8) C(7) C(8) 119.6613
H(9) C(8) C(9) 120.5966
C(9) C(10) H(10) 120.4094
H(10) C(10) C(11) 121.9452
C(10) C(11) H(11) 119.5929
C(12) C(13) H(12) 121.8744
C(12) C(17) H(14) 119.1638
H(12) C(13) C(14) 121.8332
C(15) C(16) H(13) 121.3607
H(13) C(16) C(17) 121.9591
C(16) C(17) H(14) 119.6077
H(16) C(18) H(15) 109.4577

loop_
_geom_bond_atom_site_label_1
_geom_bond_atom_site_label_2
_geom_bond_distance
F(1) C(9) 1.375(3)
O(1) C(1) 1.237(3)
O(2) C(14) 1.386(3)
O(2) C(18) 1.426(3)
O(3) C(15) 1.389(3)
O(3) C(18) 1.434(3)
N(1) C(1) 1.361(3)
N(1) C(5) 1.482(3)
N(1) C(12) 1.454(3)
C(1) C(2) 1.515(3)
C(2) C(3) 1.525(3)
C(3) C(4) 1.519(3)
C(3) C(6) 1.524(3)
C(4) C(5) 1.517(3)
C(6) C(7) 1.389(4)
C(6) C(11) 1.389(3)
C(7) C(8) 1.386(3)
C(8) C(9) 1.368(4)
C(9) C(10) 1.373(4)
C(10) C(11) 1.389(3)
C(12) C(13) 1.404(3)
C(12) C(17) 1.388(3)
C(13) C(14) 1.373(3)
C(14) C(15) 1.381(3)
C(15) C(16) 1.379(3)
C(16) C(17) 1.404(3)
C(2) H(1) 0.9500
C(2) H(2) 0.9499
C(3) H(3) 0.9500
C(4) H(4) 0.9500
C(4) H(5) 0.9499
C(5) H(6) 0.9500
C(5) H(7) 0.9499
C(7) H(8) 0.9499
C(8) H(9) 0.9500
C(10) H(10) 0.9501
C(11) H(11) 0.9500
C(13) H(12) 0.9499
C(16) H(13) 0.9500
C(17) H(14) 0.9500
C(18) H(15) 0.9501
C(18) H(16) 0.9500

loop_
_geom_contact_atom_site_label_1
_geom_contact_atom_site_label_2
_geom_contact_distance
_geom_contact_site_symmetry_2
F(1) C(4) 3.562(3) 55503
F(1) C(8) 2.366(3) .
F(1) C(10) 2.354(3) .
F(1) C(13) 3.506(3) 65503
F(1) C(18) 3.397(3) 66504
O(1) N(1) 2.279(2) .
O(1) C(2) 2.378(3) .
O(1) C(7) 3.411(3) 65501
O(1) C(12) 2.748(3) .
O(1) C(13) 2.918(3) .
O(1) C(16) 3.302(3) 56502
O(1) C(18) 3.411(3) 46502
O(2) O(3) 2.329(2) .
O(2) C(5) 3.567(3) 65501
O(2) C(13) 2.471(3) .
O(2) C(13) 3.598(3) 55502
O(2) C(14) 3.555(3) 55502
O(2) C(15) 2.267(3) .
O(2) C(16) 3.576(3) .
O(2) C(17) 3.521(3) 65501
O(3) C(1) 3.402(3) 56502
O(3) C(10) 3.582(3) 66404
O(3) C(13) 3.577(2) .
O(3) C(14) 2.268(3) .
O(3) C(16) 2.492(3) .
N(1) C(2) 2.468(3) .
N(1) C(3) 2.869(3) .
N(1) C(4) 2.506(3) .
N(1) C(13) 2.460(3) .
N(1) C(17) 2.459(3) .
C(1) O(3) 3.402(3) 46502
C(1) C(3) 2.568(3) .
C(1) C(4) 2.892(3) .
C(1) C(5) 2.515(3) .
C(1) C(12) 2.429(3) .
C(1) C(13) 3.022(3) .
C(1) C(17) 3.520(3) .
C(2) C(4) 2.457(3) .
C(2) C(5) 2.920(3) .
C(2) C(6) 2.559(3) .
C(2) C(11) 3.049(3) .
C(3) C(5) 2.513(3) .
C(3) C(7) 2.511(3) .
C(3) C(11) 2.563(3) .
C(4) F(1) 3.562(3) 54503
C(4) C(6) 2.538(3) .
C(4) C(7) 3.407(4) .
C(4) C(11) 3.344(3) .
C(5) O(2) 3.567(3) 45501
C(5) C(12) 2.489(3) .
C(5) C(17) 2.980(3) .
C(6) C(8) 2.423(4) .
C(6) C(9) 2.759(3) .
C(6) C(10) 2.428(3) .
C(7) O(1) 3.411(3) 45501
C(7) C(9) 2.361(3) .
C(7) C(10) 2.769(4) .
C(7) C(11) 2.378(4) .
C(8) C(10) 2.410(4) .
C(8) C(11) 2.765(4) .
C(9) C(11) 2.363(4) .
C(10) O(3) 3.582(3) 66504
C(12) C(14) 2.359(3) .
C(12) C(15) 2.743(3) .
C(12) C(16) 2.432(3) .
C(13) F(1) 3.506(3) 64503
C(13) O(2) 3.598(3) 45502
C(13) C(15) 2.417(3) .
C(13) C(16) 2.847(3) .
C(13) C(17) 2.435(3) .
C(13) C(18) 3.572(3) .
C(13) C(18) 3.517(4) 45502
C(14) O(2) 3.555(3) 45502
C(14) C(16) 2.410(3) .
C(14) C(17) 2.736(3) .
C(14) C(18) 2.230(3) .
C(15) C(17) 2.369(3) .
C(15) C(18) 2.234(3) .
C(16) O(1) 3.302(3) 46502
C(16) C(18) 3.588(3) .
C(17) O(2) 3.521(3) 45501
C(18) F(1) 3.397(3) 66404
C(18) O(1) 3.411(3) 56502
C(18) C(13) 3.517(4) 55502
F(1) H(2) 3.5056 65503
F(1) H(4) 2.7833 55503
F(1) H(5) 3.5550 55503
F(1) H(9) 2.5511 .
F(1) H(10) 2.5274 .
F(1) H(12) 2.7386 65503
F(1) H(15) 2.6888 66504
F(1) H(16) 3.3689 66504
O(1) H(1) 2.4920 .
O(1) H(2) 2.7551 .
O(1) H(3) 3.2761 65501
O(1) H(4) 2.9183 65501
O(1) H(7) 3.4820 65501
O(1) H(8) 2.6505 65501
O(1) H(12) 2.6836 .
O(1) H(13) 2.4515 56502
O(1) H(14) 3.4658 56502
O(1) H(16) 2.5721 46502
O(2) H(6) 3.0910 65501
O(2) H(7) 3.1471 65501
O(2) H(12) 2.7288 .
O(2) H(14) 3.0893 65501
O(2) H(15) 1.9615 .
O(2) H(16) 1.9626 .
O(3) H(1) 3.4248 56502
O(3) H(3) 3.0125 56502
O(3) H(6) 3.1024 55502
O(3) H(10) 2.6494 66404
O(3) H(13) 2.7505 .
O(3) H(15) 1.9644 .
O(3) H(16) 1.9674 .
N(1) H(1) 3.1753 .
N(1) H(2) 2.9051 .
N(1) H(3) 2.9852 .
N(1) H(4) 3.2990 .
N(1) H(5) 2.7986 .
N(1) H(6) 1.9988 .
N(1) H(7) 1.9959 .
N(1) H(12) 2.6473 .
N(1) H(14) 2.6098 .
N(1) H(15) 3.3029 45502
C(1) H(1) 2.0239 .
C(1) H(2) 2.0206 .
C(1) H(3) 2.7646 .
C(1) H(4) 3.5721 65501
C(1) H(5) 3.0969 .
C(1) H(6) 3.1821 .
C(1) H(7) 2.9970 .
C(1) H(8) 3.3604 65501
C(1) H(12) 2.8866 .
C(1) H(16) 3.0609 46502
C(2) H(3) 2.0200 .
C(2) H(4) 3.2806 .
C(2) H(5) 2.6089 .
C(2) H(7) 3.4069 .
C(2) H(8) 3.3017 65501
C(2) H(10) 3.3145 65503
C(2) H(11) 2.7855 .
C(3) H(1) 2.0351 .
C(3) H(2) 2.0247 .
C(3) H(4) 2.0336 .
C(3) H(5) 2.0293 .
C(3) H(6) 3.3088 .
C(3) H(7) 2.7945 .
C(3) H(8) 2.6311 .
C(3) H(11) 2.7138 .
C(3) H(13) 3.5772 46502
C(4) H(1) 3.2728 .
C(4) H(2) 2.6805 .
C(4) H(3) 2.0140 .
C(4) H(6) 2.0327 .
C(4) H(7) 2.0253 .
C(4) H(8) 3.4459 .
C(4) H(9) 3.5203 54503
C(4) H(11) 3.3398 .
C(4) H(12) 3.2552 45501
C(5) H(2) 3.3178 .
C(5) H(3) 2.6268 .
C(5) H(4) 2.0429 .
C(5) H(5) 2.0327 .
C(5) H(12) 3.1062 45501
C(5) H(13) 3.5749 46502
C(5) H(14) 2.7668 .
C(5) H(15) 3.4948 45502
C(6) H(1) 2.7496 .
C(6) H(2) 2.6977 .
C(6) H(3) 2.0230 .
C(6) H(4) 2.6591 .
C(6) H(5) 2.7628 .
C(6) H(8) 2.0233 .
C(6) H(9) 3.2834 .
C(6) H(9) 3.2702 54503
C(6) H(10) 3.2913 .
C(6) H(11) 2.0237 .
C(6) H(11) 3.2167 65503
C(7) H(1) 3.3773 45501
C(7) H(2) 3.4791 45501
C(7) H(3) 2.5322 .
C(7) H(4) 3.1832 .
C(7) H(9) 2.0475 .
C(7) H(9) 3.4584 54503
C(7) H(11) 3.2340 .
C(7) H(11) 3.1810 65503
C(8) H(1) 3.4425 45501
C(8) H(2) 3.5201 45501
C(8) H(2) 3.2101 65503
C(8) H(8) 2.0310 .
C(8) H(10) 3.2599 .
C(8) H(11) 3.5436 65503
C(9) H(2) 3.2074 65503
C(9) H(5) 3.3858 65503
C(9) H(8) 3.2216 .
C(9) H(9) 2.0243 .
C(9) H(9) 3.5838 54503
C(9) H(10) 2.0273 .
C(9) H(11) 3.2248 .
C(9) H(15) 3.5886 66504
C(10) H(1) 2.8551 64503
C(10) H(5) 2.9723 65503
C(10) H(9) 3.2617 .
C(10) H(9) 3.4202 54503
C(10) H(11) 2.0335 .
C(10) H(15) 3.5724 66504
C(11) H(1) 3.2142 .
C(11) H(1) 3.2402 64503
C(11) H(2) 2.7453 .
C(11) H(3) 3.2780 .
C(11) H(4) 3.5620 .
C(11) H(5) 3.1655 .
C(11) H(5) 3.4252 65503
C(11) H(8) 3.2342 .
C(11) H(9) 3.2375 54503
C(11) H(10) 2.0564 .
C(11) H(11) 3.5811 65503
C(12) H(6) 2.6067 .
C(12) H(7) 2.7563 .
C(12) H(12) 2.0698 .
C(12) H(13) 3.2964 .
C(12) H(14) 2.0280 .
C(12) H(14) 3.2095 56502
C(12) H(15) 3.0291 45502
C(13) H(4) 3.4719 65501
C(13) H(6) 3.5722 .
C(13) H(7) 3.1595 65501
C(13) H(14) 3.2837 .
C(13) H(14) 3.1879 56502
C(13) H(15) 2.7351 45502
C(14) H(7) 3.3599 65501
C(14) H(12) 2.0401 .
C(14) H(13) 3.2710 .
C(14) H(14) 3.1047 56502
C(14) H(15) 2.9327 .
C(14) H(15) 3.3834 45502
C(14) H(16) 2.7879 .
C(15) H(3) 3.4341 56502
C(15) H(7) 3.3508 56502
C(15) H(12) 3.2774 .
C(15) H(13) 2.0417 .
C(15) H(14) 3.2325 .
C(15) H(14) 3.1090 56502
C(15) H(15) 2.9345 .
C(15) H(16) 2.7929 .
C(16) H(3) 3.2949 56502
C(16) H(7) 2.9071 56502
C(16) H(14) 2.0473 .
C(16) H(14) 3.1788 56502
C(16) H(16) 2.9795 45501
C(17) H(6) 3.0411 .
C(17) H(7) 2.8169 .
C(17) H(7) 3.4851 56502
C(17) H(12) 3.2980 .
C(17) H(13) 2.0701 .
C(17) H(14) 3.2031 56502
C(17) H(16) 3.1152 45501
C(18) H(6) 3.3260 55502
C(18) H(10) 3.1593 66404
C(18) H(12) 3.5518 55502
C(18) H(13) 3.4105 65501
C(18) H(14) 3.3869 65501
H(1) O(3) 3.4248 46502
H(1) C(7) 3.3773 65501
H(1) C(8) 3.4425 65501
H(1) C(10) 2.8551 65503
H(1) C(11) 3.2402 65503
H(2) F(1) 3.5056 64503
H(2) C(7) 3.4791 65501
H(2) C(8) 3.5201 65501
H(2) C(8) 3.2101 64503
H(2) C(9) 3.2074 64503
H(3) O(1) 3.2761 45501
H(3) O(3) 3.0125 46502
H(3) C(15) 3.4341 46502
H(3) C(16) 3.2949 46502
H(4) F(1) 2.7833 54503
H(4) O(1) 2.9183 45501
H(4) C(1) 3.5721 45501
H(4) C(13) 3.4719 45501
H(5) F(1) 3.5550 54503
H(5) C(9) 3.3858 64503
H(5) C(10) 2.9723 64503
H(5) C(11) 3.4252 64503
H(6) O(2) 3.0910 45501
H(6) O(3) 3.1024 45502
H(6) C(18) 3.3260 45502
H(7) O(1) 3.4820 45501
H(7) O(2) 3.1471 45501
H(7) C(13) 3.1595 45501
H(7) C(14) 3.3599 45501
H(7) C(15) 3.3508 46502
H(7) C(16) 2.9071 46502
H(7) C(17) 3.4851 46502
H(8) O(1) 2.6505 45501
H(8) C(1) 3.3604 45501
H(8) C(2) 3.3017 45501
H(9) C(4) 3.5203 55503
H(9) C(6) 3.2702 55503
H(9) C(7) 3.4584 55503
H(9) C(9) 3.5838 55503
H(9) C(10) 3.4202 55503
H(9) C(11) 3.2375 55503
H(10) O(3) 2.6494 66504
H(10) C(2) 3.3145 64503
H(10) C(18) 3.1593 66504
H(11) C(6) 3.2167 64503
H(11) C(7) 3.1810 64503
H(11) C(8) 3.5436 64503
H(11) C(11) 3.5811 64503
H(12) F(1) 2.7386 64503
H(12) C(4) 3.2552 65501
H(12) C(5) 3.1062 65501
H(12) C(18) 3.5518 45502
H(13) O(1) 2.4515 46502
H(13) C(3) 3.5772 56502
H(13) C(5) 3.5749 56502
H(13) C(18) 3.4105 45501
H(14) O(1) 3.4658 46502
H(14) O(2) 3.0893 45501
H(14) C(12) 3.2095 46502
H(14) C(13) 3.1879 46502
H(14) C(14) 3.1047 46502
H(14) C(15) 3.1090 46502
H(14) C(16) 3.1788 46502
H(14) C(17) 3.2031 46502
H(14) C(18) 3.3869 45501
H(15) F(1) 2.6888 66404
H(15) N(1) 3.3029 55502
H(15) C(5) 3.4948 55502
H(15) C(9) 3.5886 66404
H(15) C(10) 3.5724 66404
H(15) C(12) 3.0291 55502
H(15) C(13) 2.7351 55502
H(15) C(14) 3.3834 55502
H(16) F(1) 3.3689 66404
H(16) O(1) 2.5721 56502
H(16) C(1) 3.0609 56502
H(16) C(16) 2.9795 65501
H(16) C(17) 3.1152 65501

loop_
_geom_torsion_atom_site_label_1
_geom_torsion_atom_site_label_2
_geom_torsion_atom_site_label_3
_geom_torsion_atom_site_label_4
_geom_torsion
C(18) O(2) C(14) C(13) -173.6(2)
C(18) O(2) C(14) C(15) 7.5(2)
C(14) O(2) C(18) O(3) -11.8(3)
C(18) O(3) C(15) C(14) -6.9(2)
C(18) O(3) C(15) C(16) 173.2(2)
C(15) O(3) C(18) O(2) 11.5(3)
C(5) N(1) C(1) O(1) -172.7(2)
C(5) N(1) C(1) C(2) 8.5(3)
C(12) N(1) C(1) O(1) -0.2(3)
C(12) N(1) C(1) C(2) -179.0(2)
C(1) N(1) C(5) C(4) -18.4(3)
C(12) N(1) C(5) C(4) 168.8(2)
C(1) N(1) C(12) C(13) 56.7(3)
C(1) N(1) C(12) C(17) -125.0(2)
C(5) N(1) C(12) C(13) -130.1(2)
C(5) N(1) C(12) C(17) 48.2(3)
O(1) C(1) C(2) C(3) 155.9(2)
N(1) C(1) C(2) C(3) -25.2(3)
C(1) C(2) C(3) C(4) 50.2(3)
C(1) C(2) C(3) C(6) 176.6(2)
C(2) C(3) C(4) C(5) -60.1(2)
C(6) C(3) C(4) C(5) 172.9(2)
C(2) C(3) C(6) C(7) 140.1(2)
C(2) C(3) C(6) C(11) -40.8(3)
C(4) C(3) C(6) C(7) -96.4(3)
C(4) C(3) C(6) C(11) 82.7(3)
C(3) C(4) C(5) N(1) 44.8(3)
C(3) C(6) C(7) C(8) 178.6(3)
C(11) C(6) C(7) C(8) -0.5(4)
C(3) C(6) C(11) C(10) -178.9(2)
C(7) C(6) C(11) C(10) 0.2(4)
C(6) C(7) C(8) C(9) 0.4(4)
C(7) C(8) C(9) F(1) -179.7(3)
C(7) C(8) C(9) C(10) -0.0(4)
F(1) C(9) C(10) C(11) 179.4(3)
C(8) C(9) C(10) C(11) -0.3(4)
C(9) C(10) C(11) C(6) 0.2(4)
N(1) C(12) C(13) C(14) 178.5(2)
C(17) C(12) C(13) C(14) 0.2(3)
N(1) C(12) C(17) C(16) -177.9(2)
C(13) C(12) C(17) C(16) 0.3(3)
C(12) C(13) C(14) O(2) -179.5(2)
C(12) C(13) C(14) C(15) -0.7(3)
O(2) C(14) C(15) O(3) -0.4(3)
O(2) C(14) C(15) C(16) 179.6(2)
C(13) C(14) C(15) O(3) -179.4(2)
C(13) C(14) C(15) C(16) 0.6(4)
O(3) C(15) C(16) C(17) 180.0(2)
C(14) C(15) C(16) C(17) -0.0(3)
C(15) C(16) C(17) C(12) -0.4(3)
